data_2014915
loop_
_publ_author_name
'You, Zhong-Lu'

_publ_section_title
;<i>catena</i>-Poly[[[<i>N</i>,<i>N</i>'-bis(salicylidene)propane-1,3-diaminato]cobalt(III)]-\m-azido]
 and
 <i>catena</i>-poly[[[<i>N</i>,<i>N</i>'-bis(salicylidene)propane-1,3-diaminato]cobalt(III)]-\m-thiocyanato]
;
_journal_issue 6
_journal_name_full 'Acta Crystallographica Section C'
_journal_page_first m295
_journal_page_last m297
_journal_paper_doi 10.1107/S0108270105012497
_journal_volume 61
_journal_year 2005
_chemical_formula_iupac '[Co (C17 H16 N2) (N C S)]'
_chemical_formula_moiety 'C18 H16 Co N3 O2 S'
_chemical_formula_sum 'C18 H16 Co N3 O2 S'
_chemical_formula_weight 397.33
_chemical_name_common
;
catena-poly[[[N,N'-bis(salicylidene)propane-1,3-diaminato]cobalt(III)]-\m-
thiocyanato]
;
_chemical_name_systematic
;
catena-poly[[[2,2'-[1,3-
propanediylbis(nitrilomethylidyne)]diphenolato]cobalt(III)]-\m-thiocyanato]
;
_space_group_IT_number 33
_symmetry_cell_setting orthorhombic
_symmetry_space_group_name_Hall 'P 2c -2n'
_symmetry_space_group_name_H-M 'P n a 21'
_atom_sites_solution_hydrogens geom
_atom_sites_solution_primary direct
_atom_sites_solution_secondary difmap
_audit_creation_method SHELXL97
_cell_angle_alpha 90.00
_cell_angle_beta 90.00
_cell_angle_gamma 90.00
_cell_formula_units_Z 4
_cell_length_a 12.566(7)
_cell_length_b 11.679(7)
_cell_length_c 11.515(7)
_cell_measurement_reflns_used 2121
_cell_measurement_temperature 298(2)
_cell_measurement_theta_max 21.84
_cell_measurement_theta_min 2.38
_cell_volume 1689.9(17)
_computing_cell_refinement SMART
_computing_data_collection 'SMART (Bruker, 1998)'
_computing_data_reduction 'SAINT (Bruker, 1998)'
_computing_molecular_graphics 'SHELXTL (Sheldrick, 1997b)'
_computing_publication_material SHELXTL
_computing_structure_refinement 'SHELXL97 (Sheldrick, 1997a)'
_computing_structure_solution 'SHELXS97 (Sheldrick, 1997a)'
_diffrn_ambient_temperature 298(2)
_diffrn_measured_fraction_theta_full 0.996
_diffrn_measured_fraction_theta_max 0.996
_diffrn_measurement_device_type 'Bruker SMART CCD area-detector'
_diffrn_measurement_method \w
_diffrn_radiation_monochromator graphite
_diffrn_radiation_source 'fine-focus sealed tube'
_diffrn_radiation_type MoK\a
_diffrn_radiation_wavelength 0.71073
_diffrn_reflns_av_R_equivalents 0.0595
_diffrn_reflns_av_sigmaI/netI 0.0684
_diffrn_reflns_limit_h_max 15
_diffrn_reflns_limit_h_min -15
_diffrn_reflns_limit_k_max 11
_diffrn_reflns_limit_k_min -14
_diffrn_reflns_limit_l_max 13
_diffrn_reflns_limit_l_min -14
_diffrn_reflns_number 9030
_diffrn_reflns_theta_full 26.50
_diffrn_reflns_theta_max 26.50
_diffrn_reflns_theta_min 2.38
_diffrn_standards_decay_% 0
_diffrn_standards_interval_count 0
_diffrn_standards_interval_time 0
_diffrn_standards_number 0
_exptl_absorpt_coefficient_mu 1.156
_exptl_absorpt_correction_T_max 0.7934
_exptl_absorpt_correction_T_min 0.7016
_exptl_absorpt_correction_type multi-scan
_exptl_absorpt_process_details '(SADABS; Sheldrick, 1996)'
_exptl_crystal_colour brown
_exptl_crystal_density_diffrn 1.562
_exptl_crystal_density_method 'not measured'
_exptl_crystal_description block
_exptl_crystal_F_000 816
_exptl_crystal_size_max 0.33
_exptl_crystal_size_mid 0.27
_exptl_crystal_size_min 0.21
_refine_diff_density_max 0.524
_refine_diff_density_min -0.676
_refine_ls_abs_structure_details 'Flack (1983)'
_refine_ls_abs_structure_Flack 0.10(3)
_refine_ls_extinction_method none
_refine_ls_goodness_of_fit_ref 1.028
_refine_ls_hydrogen_treatment constr
_refine_ls_matrix_type full
_refine_ls_number_parameters 227
_refine_ls_number_reflns 3316
_refine_ls_number_restraints 1
_refine_ls_restrained_S_all 1.028
_refine_ls_R_factor_all 0.0695
_refine_ls_R_factor_gt 0.0539
_refine_ls_shift/su_max 0.001
_refine_ls_shift/su_mean 0.000
_refine_ls_structure_factor_coef Fsqd
_refine_ls_weighting_details 'calc w=1/[\s^2^(Fo^2^)+(0.0684P)^2^] where P=(Fo^2^+2Fc^2^)/3'
_refine_ls_weighting_scheme calc
_refine_ls_wR_factor_gt 0.1208
_refine_ls_wR_factor_ref 0.1286
_reflns_number_gt 2686
_reflns_number_total 3316
_reflns_threshold_expression I>2\s(I)
_cod_data_source_file sk1836.cif
_cod_data_source_block II
_cod_depositor_comments
;
The following automatic conversions were performed:
'_symmetry_cell_setting' value 'Orthorhombic' changed to 'orthorhombic'
according to '/home/saulius/struct/CIF-dictionaries/cif_core.dic'
dictionary named 'cif_core.dic' version 2.4.1 from 2010-06-29.

Automatic conversion script
Id: cif_fix_enum 1527 2010-12-29 10:47:43Z saulius 

The following automatic conversions were performed:

'_symmetry_cell_setting' value 'Orthorhombic' changed to
'orthorhombic' according to
/home/saulius/struct/CIF-dictionaries/cif_core.dic dictionary named
'cif_core.dic' version 2.4.1 from 2010-06-29.

Automatic conversion script
Id: cif_fix_values 1715 2011-07-08 13:25:40Z adriana 
;
_cod_database_code 2014915
_cod_database_fobs_code 2014915

loop_
_symmetry_equiv_pos_as_xyz
'x, y, z'
'-x, -y, z+1/2'
'x+1/2, -y+1/2, z'
'-x+1/2, y+1/2, z+1/2'

loop_
_atom_site_label
_atom_site_fract_x
_atom_site_fract_y
_atom_site_fract_z
_atom_site_U_iso_or_equiv
_atom_site_adp_type
_atom_site_calc_flag
_atom_site_refinement_flags
_atom_site_occupancy
_atom_site_disorder_assembly
_atom_site_disorder_group
_atom_site_type_symbol
Co1 0.51572(4) 0.10776(6) 0.76500(10) 0.0348(2) Uani d . 1 . . Co
S1 0.42537(11) -0.17706(12) 0.48694(13) 0.0414(4) Uani d . 1 . . S
O1 0.6314(2) 0.0049(3) 0.7616(4) 0.0396(8) Uani d . 1 . . O
O2 0.6081(2) 0.2101(3) 0.6869(4) 0.0346(9) Uani d . 1 . . O
N1 0.4235(3) -0.0102(3) 0.8517(4) 0.0263(9) Uani d . 1 . . N
N2 0.4034(3) 0.2344(3) 0.7722(5) 0.0279(8) Uani d . 1 . . N
N3 0.4404(3) 0.0342(4) 0.6029(4) 0.0367(11) Uani d . 1 . . N
C1 0.5410(4) -0.1702(4) 0.7988(4) 0.0322(12) Uani d . 1 . . C
C2 0.6265(3) -0.1087(4) 0.7589(6) 0.0331(10) Uani d . 1 . . C
C3 0.7153(4) -0.1692(5) 0.7138(5) 0.0456(15) Uani d . 1 . . C
H3 0.7751 -0.1301 0.6877 0.055 Uiso calc R 1 . . H
C4 0.7113(5) -0.2880(5) 0.7093(6) 0.0540(17) Uani d . 1 . . C
H4 0.7692 -0.3279 0.6794 0.065 Uiso calc R 1 . . H
C5 0.6245(5) -0.3479(5) 0.7475(6) 0.0530(16) Uani d . 1 . . C
H5 0.6226 -0.4273 0.7419 0.064 Uiso calc R 1 . . H
C6 0.5427(5) -0.2905(5) 0.7931(6) 0.0472(16) Uani d . 1 . . C
H6 0.4849 -0.3314 0.8219 0.057 Uiso calc R 1 . . H
C7 0.4472(4) -0.1181(4) 0.8511(5) 0.0347(12) Uani d . 1 . . C
H7 0.3996 -0.1673 0.8876 0.042 Uiso calc R 1 . . H
C8 0.3307(4) 0.0226(4) 0.9197(5) 0.0343(13) Uani d . 1 . . C
H8A 0.3542 0.0521 0.9941 0.041 Uiso calc R 1 . . H
H8B 0.2877 -0.0448 0.9342 0.041 Uiso calc R 1 . . H
C9 0.2622(4) 0.1129(4) 0.8599(5) 0.0371(12) Uani d . 1 . . C
H9A 0.2475 0.0885 0.7810 0.045 Uiso calc R 1 . . H
H9B 0.1949 0.1191 0.9005 0.045 Uiso calc R 1 . . H
C10 0.3154(4) 0.2290(4) 0.8572(5) 0.0359(12) Uani d . 1 . . C
H10A 0.2628 0.2867 0.8378 0.043 Uiso calc R 1 . . H
H10B 0.3429 0.2464 0.9339 0.043 Uiso calc R 1 . . H
C11 0.4026(4) 0.3206(4) 0.7042(5) 0.0379(13) Uani d . 1 . . C
H11 0.3413 0.3652 0.7047 0.045 Uiso calc R 1 . . H
C12 0.4860(4) 0.3567(5) 0.6266(5) 0.0347(12) Uani d . 1 . . C
C13 0.5863(4) 0.3021(4) 0.6239(5) 0.0310(11) Uani d . 1 . . C
C14 0.6673(4) 0.3492(5) 0.5553(5) 0.0430(14) Uani d . 1 . . C
H14 0.7338 0.3144 0.5531 0.052 Uiso calc R 1 . . H
C15 0.6486(5) 0.4479(5) 0.4905(6) 0.0486(15) Uani d . 1 . . C
H15 0.7033 0.4779 0.4454 0.058 Uiso calc R 1 . . H
C16 0.5507(5) 0.5025(5) 0.4916(6) 0.0528(17) Uani d . 1 . . C
H16 0.5395 0.5683 0.4477 0.063 Uiso calc R 1 . . H
C17 0.4702(5) 0.4571(5) 0.5592(6) 0.0485(16) Uani d . 1 . . C
H17 0.4041 0.4931 0.5605 0.058 Uiso calc R 1 . . H
C18 0.4343(4) -0.0520(5) 0.5548(5) 0.0358(12) Uani d . 1 . . C

loop_
_atom_site_aniso_label
_atom_site_aniso_U_11
_atom_site_aniso_U_22
_atom_site_aniso_U_33
_atom_site_aniso_U_12
_atom_site_aniso_U_13
_atom_site_aniso_U_23
Co1 0.0282(3) 0.0370(4) 0.0393(4) 0.0004(3) 0.0046(5) 0.0009(4)
S1 0.0455(8) 0.0424(8) 0.0363(8) -0.0133(6) 0.0051(7) -0.0037(7)
O1 0.0261(15) 0.0349(18) 0.058(2) 0.0046(13) 0.008(2) 0.003(2)
O2 0.0255(17) 0.0349(19) 0.044(2) -0.0033(14) 0.0034(17) 0.0128(17)
N1 0.0206(19) 0.029(2) 0.029(2) -0.0004(16) -0.0010(18) 0.0006(18)
N2 0.0242(16) 0.0277(19) 0.032(2) 0.0003(14) 0.002(2) 0.001(2)
N3 0.042(2) 0.038(3) 0.031(3) -0.004(2) 0.002(2) -0.004(2)
C1 0.039(3) 0.034(3) 0.024(3) 0.009(2) -0.005(2) 0.002(2)
C2 0.033(2) 0.040(3) 0.026(3) 0.012(2) 0.003(3) 0.003(3)
C3 0.037(3) 0.055(4) 0.046(4) 0.017(3) 0.011(3) 0.008(3)
C4 0.054(4) 0.048(3) 0.059(4) 0.032(3) 0.006(3) 0.001(3)
C5 0.065(4) 0.043(3) 0.051(4) 0.017(3) -0.001(4) -0.003(3)
C6 0.052(3) 0.038(3) 0.052(5) 0.007(3) -0.003(3) 0.009(3)
C7 0.034(3) 0.043(3) 0.028(3) -0.002(2) 0.000(2) 0.007(2)
C8 0.027(2) 0.036(3) 0.039(3) 0.001(2) 0.010(2) -0.001(2)
C9 0.027(2) 0.040(3) 0.044(4) 0.001(2) 0.005(2) -0.003(3)
C10 0.033(3) 0.033(3) 0.042(3) 0.007(2) 0.011(3) -0.001(2)
C11 0.037(3) 0.037(3) 0.039(3) 0.009(2) -0.005(3) -0.011(3)
C12 0.042(3) 0.036(3) 0.026(3) -0.003(2) -0.005(2) -0.001(2)
C13 0.034(3) 0.032(3) 0.026(3) -0.009(2) -0.002(2) -0.005(2)
C14 0.041(3) 0.050(3) 0.038(4) -0.016(3) 0.001(3) -0.005(3)
C15 0.068(4) 0.042(3) 0.036(3) -0.016(3) 0.006(3) 0.002(3)
C16 0.072(4) 0.044(3) 0.043(4) -0.006(3) 0.001(4) 0.010(3)
C17 0.060(4) 0.036(3) 0.049(4) 0.009(3) -0.002(3) 0.001(3)
C18 0.023(2) 0.063(4) 0.022(3) -0.004(2) -0.003(2) 0.008(3)

loop_
_atom_type_symbol
_atom_type_description
_atom_type_scat_dispersion_real
_atom_type_scat_dispersion_imag
_atom_type_scat_source
C C 0.0033 0.0016 'International Tables Vol C Tables 4.2.6.8 and 6.1.1.4'
H H 0.0000 0.0000 'International Tables Vol C Tables 4.2.6.8 and 6.1.1.4'
N N 0.0061 0.0033 'International Tables Vol C Tables 4.2.6.8 and 6.1.1.4'
O O 0.0106 0.0060 'International Tables Vol C Tables 4.2.6.8 and 6.1.1.4'
S S 0.1246 0.1234 'International Tables Vol C Tables 4.2.6.8 and 6.1.1.4'
Co Co 0.3494 0.9721 'International Tables Vol C Tables 4.2.6.8 and 6.1.1.4'

loop_
_geom_angle_atom_site_label_1
_geom_angle_atom_site_label_2
_geom_angle_atom_site_label_3
_geom_angle_site_symmetry_1
_geom_angle_site_symmetry_3
_geom_angle
_geom_angle_publ_flag
O1 Co1 O2 . . 85.41(15) y
O1 Co1 N2 . . 173.16(14) y
O2 Co1 N2 . . 89.18(16) y
O1 Co1 N1 . . 91.00(15) y
O2 Co1 N1 . . 176.36(14) y
N2 Co1 N1 . . 94.35(15) y
O1 Co1 N3 . . 93.64(19) y
O2 Co1 N3 . . 95.99(18) y
N2 Co1 N3 . . 91.09(18) y
N1 Co1 N3 . . 84.86(18) y
O1 Co1 S1 . 2_655 89.96(15) y
O2 Co1 S1 . 2_655 95.17(15) y
N1 Co1 S1 . 2_655 84.20(16) y
N2 Co1 S1 . 2_655 86.33(16) y
S1 Co1 N3 2_655 . 168.54(16) y
C2 O1 Co1 . . 127.0(3) ?
C13 O2 Co1 . . 130.2(3) ?
C7 N1 C8 . . 116.3(4) ?
C7 N1 Co1 . . 121.3(3) ?
C8 N1 Co1 . . 122.4(3) ?
C11 N2 C10 . . 115.8(4) ?
C11 N2 Co1 . . 123.4(4) ?
C10 N2 Co1 . . 120.8(3) ?
C18 N3 Co1 . . 139.2(4) ?
C2 C1 C6 . . 119.7(5) ?
C2 C1 C7 . . 123.6(5) ?
C6 C1 C7 . . 116.6(5) ?
O1 C2 C1 . . 123.4(4) ?
O1 C2 C3 . . 118.0(5) ?
C1 C2 C3 . . 118.5(5) ?
C4 C3 C2 . . 118.9(5) ?
C4 C3 H3 . . 120.6 ?
C2 C3 H3 . . 120.6 ?
C5 C4 C3 . . 121.8(5) ?
C5 C4 H4 . . 119.1 ?
C3 C4 H4 . . 119.1 ?
C6 C5 C4 . . 119.0(6) ?
C6 C5 H5 . . 120.5 ?
C4 C5 H5 . . 120.5 ?
C5 C6 C1 . . 122.1(6) ?
C5 C6 H6 . . 119.0 ?
C1 C6 H6 . . 119.0 ?
N1 C7 C1 . . 126.5(5) ?
N1 C7 H7 . . 116.7 ?
C1 C7 H7 . . 116.7 ?
N1 C8 C9 . . 113.1(5) ?
N1 C8 H8A . . 109.0 ?
C9 C8 H8A . . 109.0 ?
N1 C8 H8B . . 109.0 ?
C9 C8 H8B . . 109.0 ?
H8A C8 H8B . . 107.8 ?
C10 C9 C8 . . 112.3(4) ?
C10 C9 H9A . . 109.1 ?
C8 C9 H9A . . 109.1 ?
C10 C9 H9B . . 109.1 ?
C8 C9 H9B . . 109.1 ?
H9A C9 H9B . . 107.9 ?
N2 C10 C9 . . 112.5(4) ?
N2 C10 H10A . . 109.1 ?
C9 C10 H10A . . 109.1 ?
N2 C10 H10B . . 109.1 ?
C9 C10 H10B . . 109.1 ?
H10A C10 H10B . . 107.8 ?
N2 C11 C12 . . 127.3(5) ?
N2 C11 H11 . . 116.3 ?
C12 C11 H11 . . 116.3 ?
C13 C12 C17 . . 119.1(5) ?
C13 C12 C11 . . 122.0(5) ?
C17 C12 C11 . . 118.6(5) ?
O2 C13 C14 . . 118.5(5) ?
O2 C13 C12 . . 122.6(5) ?
C14 C13 C12 . . 118.9(5) ?
C15 C14 C13 . . 120.3(5) ?
C15 C14 H14 . . 119.9 ?
C13 C14 H14 . . 119.9 ?
C16 C15 C14 . . 121.7(6) ?
C16 C15 H15 . . 119.1 ?
C14 C15 H15 . . 119.1 ?
C17 C16 C15 . . 118.6(6) ?
C17 C16 H16 . . 120.7 ?
C15 C16 H16 . . 120.7 ?
C16 C17 C12 . . 121.4(6) ?
C16 C17 H17 . . 119.3 ?
C12 C17 H17 . . 119.3 ?
N3 C18 S1 . . 179.3(5) ?

loop_
_geom_bond_atom_site_label_1
_geom_bond_atom_site_label_2
_geom_bond_site_symmetry_2
_geom_bond_distance
_geom_bond_publ_flag
Co1 O1 . 1.886(3) y
Co1 O2 . 1.893(3) y
Co1 N2 . 2.047(4) y
Co1 N1 . 2.058(4) y
Co1 N3 . 2.262(5) y
Co1 S1 2_655 2.781(2) y
S1 C18 . 1.660(6) ?
O1 C2 . 1.328(5) ?
O2 C13 . 1.324(6) ?
N1 C7 . 1.295(6) ?
N1 C8 . 1.455(6) ?
N2 C11 . 1.275(7) ?
N2 C10 . 1.478(6) ?
N3 C18 . 1.152(7) ?
C1 C2 . 1.371(7) ?
C1 C6 . 1.407(7) ?
C1 C7 . 1.456(7) ?
C2 C3 . 1.420(7) ?
C3 C4 . 1.389(8) ?
C3 H3 . 0.9300 ?
C4 C5 . 1.368(8) ?
C4 H4 . 0.9300 ?
C5 C6 . 1.335(8) ?
C5 H5 . 0.9300 ?
C6 H6 . 0.9300 ?
C7 H7 . 0.9300 ?
C8 C9 . 1.525(7) ?
C8 H8A . 0.9700 ?
C8 H8B . 0.9700 ?
C9 C10 . 1.512(7) ?
C9 H9A . 0.9700 ?
C9 H9B . 0.9700 ?
C10 H10A . 0.9700 ?
C10 H10B . 0.9700 ?
C11 C12 . 1.441(8) ?
C11 H11 . 0.9300 ?
C12 C13 . 1.412(7) ?
C12 C17 . 1.420(8) ?
C13 C14 . 1.401(7) ?
C14 C15 . 1.393(8) ?
C14 H14 . 0.9300 ?
C15 C16 . 1.385(8) ?
C15 H15 . 0.9300 ?
C16 C17 . 1.383(8) ?
C16 H16 . 0.9300 ?
C17 H17 . 0.9300 ?
